data_7251955
loop_
_publ_author_name
'Zhao, Yilin'
'Lou, Zhangrong'
'Fan, Zhenhua'
'Yamaguchi, Masahiko'
'Zhang, Sheng'
'Bao, Ming'

_publ_section_title
;
 Synergistic Au--Pd catalysis of Sonogashira couplings of terminal alkynes
 with aryl iodides in water
;
_journal_issue 20
_journal_name_full 'Green Chemistry'
_journal_page_first 8397
_journal_page_last 8404
_journal_paper_doi 10.1039/D6GC00513F
_journal_volume 28
_journal_year 2026
_chemical_formula_moiety 'C18 H17 Au Cl N2 P'
_chemical_formula_sum 'C18 H17 Au Cl N2 P'
_chemical_formula_weight 524.72
_space_group_crystal_system monoclinic
_space_group_IT_number 14
_space_group_name_Hall '-P 2ybc'
_space_group_name_H-M_alt 'P 1 21/c 1'
_atom_sites_solution_hydrogens geom
_atom_sites_solution_primary dual
_audit_creation_date 2024-05-26
_audit_creation_method
;
Olex2 1.5
(compiled 2024.02.16 svn.r378c4104 for OlexSys, GUI svn.r6928)
;
_audit_update_record
;
2026-01-24 deposited with the CCDC.	2026-05-04 downloaded from the CCDC.
;
_cell_angle_alpha 90
_cell_angle_beta 100.353(2)
_cell_angle_gamma 90
_cell_formula_units_Z 4
_cell_length_a 11.0461(8)
_cell_length_b 19.0641(14)
_cell_length_c 8.7989(6)
_cell_measurement_reflns_used 9959
_cell_measurement_temperature 120.00
_cell_measurement_theta_max 28.05
_cell_measurement_theta_min 2.58
_cell_volume 1822.7(2)
_computing_cell_refinement 'SAINT V8.40B (?, 2016)'
_computing_data_reduction 'SAINT V8.40B (?, 2016)'
_computing_molecular_graphics 'Olex2 1.5 (Dolomanov et al., 2009)'
_computing_publication_material 'Olex2 1.5 (Dolomanov et al., 2009)'
_computing_structure_refinement 'SHELXL 2018/3 (Sheldrick, 2015)'
_computing_structure_solution 'SHELXT 2018/2 (Sheldrick, 2018)'
_diffrn_ambient_temperature 120.00
_diffrn_measured_fraction_theta_full 0.993
_diffrn_measured_fraction_theta_max 0.993
_diffrn_measurement_device_type 'Bruker APEX-II CCD'
_diffrn_measurement_method '\f and \w scans'
_diffrn_radiation_type MoK\a
_diffrn_radiation_wavelength 0.71073
_diffrn_reflns_av_R_equivalents 0.0336
_diffrn_reflns_av_unetI/netI 0.0487
_diffrn_reflns_Laue_measured_fraction_full 0.993
_diffrn_reflns_Laue_measured_fraction_max 0.993
_diffrn_reflns_limit_h_max 14
_diffrn_reflns_limit_h_min -14
_diffrn_reflns_limit_k_max 0
_diffrn_reflns_limit_k_min -25
_diffrn_reflns_limit_l_max 11
_diffrn_reflns_limit_l_min -11
_diffrn_reflns_number 8627
_diffrn_reflns_point_group_measured_fraction_full 0.993
_diffrn_reflns_point_group_measured_fraction_max 0.993
_diffrn_reflns_theta_full 25.242
_diffrn_reflns_theta_max 28.144
_diffrn_reflns_theta_min 2.584
_diffrn_source_current 1.4
_diffrn_source_power 0.07
_diffrn_source_voltage 50.0
_diffrn_standards_number 0
_exptl_absorpt_coefficient_mu 8.305
_exptl_absorpt_correction_type none
_exptl_absorpt_process_details
;
 TWINABS-2012/1 (Bruker,2012) was used for absorption correction.
 
For component 1:
 wR2(int) was 0.1697 before and 0.0739 after correction.
 The Ratio of minimum to maximum transmission is 0.65.

Final HKLF 4 output contains 61458 reflections, Rint = 0.0776
 (25910 with I > 3sig(I), Rint = 0.0586)
;
_exptl_crystal_colour colourless
_exptl_crystal_colour_primary colourless
_exptl_crystal_density_diffrn 1.912
_exptl_crystal_description block
_exptl_crystal_F_000 1000
_exptl_crystal_recrystallization_method 'Re-crystallisation from solvent: n-Hexane'
_exptl_crystal_size_max 0.13
_exptl_crystal_size_mid 0.12
_exptl_crystal_size_min 0.11
_refine_diff_density_max 1.981
_refine_diff_density_min -0.666
_refine_diff_density_rms 0.146
_refine_ls_extinction_method none
_refine_ls_goodness_of_fit_ref 1.036
_refine_ls_hydrogen_treatment constr
_refine_ls_matrix_type full
_refine_ls_number_parameters 210
_refine_ls_number_reflns 4450
_refine_ls_number_restraints 0
_refine_ls_restrained_S_all 1.036
_refine_ls_R_factor_all 0.0382
_refine_ls_R_factor_gt 0.0296
_refine_ls_shift/su_max 0.002
_refine_ls_shift/su_mean 0.000
_refine_ls_structure_factor_coef Fsqd
_refine_ls_weighting_details 'w=1/[\s^2^(Fo^2^)+(0.0311P)^2^] where P=(Fo^2^+2Fc^2^)/3'
_refine_ls_weighting_scheme calc
_refine_ls_wR_factor_gt 0.0652
_refine_ls_wR_factor_ref 0.0678
_reflns_Friedel_coverage 0.000
_reflns_number_gt 3756
_reflns_number_total 4450
_reflns_threshold_expression 'I > 2\s(I)'
_cod_data_source_file d6gc00513f2.cif
_cod_data_source_block 1
_cod_depositor_comments 'Adding full bibliography for 7251955.cif.'
_cod_database_code 7251955
_shelx_shelxl_version_number 2018/3
_shelx_space_group_comment
;
The symmetry employed for this shelxl refinement is uniquely defined
by the following loop, which should always be used as a source of
symmetry information in preference to the above space-group names.
They are only intended as comments.
;
_shelx_estimated_absorpt_t_max 0.462
_shelx_estimated_absorpt_t_min 0.412
_olex2_refinement_description
;
1. Fixed Uiso
 At 1.2 times of:
  All C(H) groups
 At 1.5 times of:
  All C(H,H,H) groups
2.a Aromatic/amide H refined with riding coordinates:
 C14(H14), C2(H2), C3(H3), C5(H5), C16(H16), C4(H4), C15(H15), C10(H10),
 C8(H8), C6(H6), C9(H9)
2.b Idealised Me refined as rotating group:
 C12(H12A,H12B,H12C), C18(H18A,H18B,H18C)
;
_olex2_submission_special_instructions 'No special instructions were received'

loop_
_space_group_symop_operation_xyz
'x, y, z'
'-x, y+1/2, -z+1/2'
'-x, -y, -z'
'x, -y-1/2, z-1/2'

loop_
_atom_site_label
_atom_site_type_symbol
_atom_site_fract_x
_atom_site_fract_y
_atom_site_fract_z
_atom_site_U_iso_or_equiv
_atom_site_adp_type
_atom_site_occupancy
_atom_site_site_symmetry_order
_atom_site_calc_flag
_atom_site_refinement_flags_posn
_atom_site_refinement_flags_adp
_atom_site_refinement_flags_occupancy
_atom_site_disorder_assembly
_atom_site_disorder_group
Au1 Au 0.55136(2) 0.66391(2) 0.65315(2) 0.01920(6) Uani 1 1 d . . . . .
P1 P 0.71355(10) 0.61520(5) 0.57689(11) 0.0171(2) Uani 1 1 d . . . . .
Cl1 Cl 0.38767(9) 0.71077(6) 0.74389(13) 0.0275(2) Uani 1 1 d . . . . .
N1 N 0.7035(3) 0.51193(18) 0.7702(4) 0.0258(8) Uani 1 1 d . . . . .
N2 N 0.8149(3) 0.59931(18) 0.3201(4) 0.0217(7) Uani 1 1 d . . . . .
C13 C 0.7128(4) 0.6218(2) 0.3697(4) 0.0192(8) Uani 1 1 d . . . . .
C11 C 0.7050(4) 0.4462(2) 0.8235(5) 0.0292(10) Uani 1 1 d . . . . .
C1 C 0.8614(4) 0.6504(2) 0.6736(4) 0.0186(8) Uani 1 1 d . . . . .
C14 C 0.6109(4) 0.6484(2) 0.2737(5) 0.0222(9) Uani 1 1 d . . . . .
H14 H 0.540555 0.663348 0.313225 0.027 Uiso 1 1 calc R U . . .
C2 C 0.8621(4) 0.7122(2) 0.7592(5) 0.0230(9) Uani 1 1 d . . . . .
H2 H 0.786949 0.735293 0.765763 0.028 Uiso 1 1 calc R U . . .
C7 C 0.7228(4) 0.5224(2) 0.6257(4) 0.0189(8) Uani 1 1 d . . . . .
C3 C 0.9727(4) 0.7396(2) 0.8343(5) 0.0285(10) Uani 1 1 d . . . . .
H3 H 0.973403 0.781532 0.892878 0.034 Uiso 1 1 calc R U . . .
C5 C 1.0812(4) 0.6445(2) 0.7374(5) 0.0274(10) Uani 1 1 d . . . . .
H5 H 1.156167 0.621456 0.730171 0.033 Uiso 1 1 calc R U . . .
C16 C 0.7175(4) 0.6297(2) 0.0654(5) 0.0275(10) Uani 1 1 d . . . . .
H16 H 0.720772 0.631623 -0.041710 0.033 Uiso 1 1 calc R U . . .
C4 C 1.0822(4) 0.7064(2) 0.8244(5) 0.0267(9) Uani 1 1 d . . . . .
H4 H 1.158035 0.725301 0.876306 0.032 Uiso 1 1 calc R U . . .
C15 C 0.6146(4) 0.6527(2) 0.1169(5) 0.0262(10) Uani 1 1 d . . . . .
H15 H 0.546736 0.671237 0.046614 0.031 Uiso 1 1 calc R U . . .
C17 C 0.8180(4) 0.6034(2) 0.1700(5) 0.0240(9) Uani 1 1 d . . . . .
C10 C 0.7250(4) 0.3891(2) 0.7340(6) 0.0333(11) Uani 1 1 d . . . . .
H10 H 0.726684 0.342959 0.774966 0.040 Uiso 1 1 calc R U . . .
C8 C 0.7420(4) 0.4684(2) 0.5273(5) 0.0305(11) Uani 1 1 d . . . . .
H8 H 0.754423 0.477461 0.425004 0.037 Uiso 1 1 calc R U . . .
C6 C 0.9703(4) 0.6174(2) 0.6623(5) 0.0243(9) Uani 1 1 d . . . . .
H6 H 0.969291 0.575793 0.602579 0.029 Uiso 1 1 calc R U . . .
C12 C 0.6802(6) 0.4377(3) 0.9857(6) 0.0506(15) Uani 1 1 d . . . . .
H12A H 0.747811 0.458616 1.059095 0.076 Uiso 1 1 calc R U . . .
H12B H 0.673969 0.387656 1.008872 0.076 Uiso 1 1 calc R U . . .
H12C H 0.602895 0.461175 0.994456 0.076 Uiso 1 1 calc R U . . .
C18 C 0.9324(4) 0.5795(3) 0.1165(5) 0.0354(11) Uani 1 1 d . . . . .
H18A H 0.990076 0.618876 0.121075 0.053 Uiso 1 1 calc R U . . .
H18B H 0.911429 0.562483 0.009962 0.053 Uiso 1 1 calc R U . . .
H18C H 0.970752 0.541583 0.183540 0.053 Uiso 1 1 calc R U . . .
C9 C 0.7423(5) 0.4001(2) 0.5848(6) 0.0359(12) Uani 1 1 d . . . . .
H9 H 0.754519 0.361408 0.521278 0.043 Uiso 1 1 calc R U . . .

loop_
_atom_site_aniso_label
_atom_site_aniso_U_11
_atom_site_aniso_U_22
_atom_site_aniso_U_33
_atom_site_aniso_U_23
_atom_site_aniso_U_13
_atom_site_aniso_U_12
Au1 0.01691(10) 0.01987(10) 0.02221(9) 0.00008(6) 0.00727(6) 0.00107(6)
P1 0.0179(5) 0.0179(5) 0.0166(5) 0.0011(4) 0.0056(4) 0.0014(4)
Cl1 0.0199(5) 0.0257(5) 0.0401(6) -0.0041(5) 0.0141(4) 0.0007(4)
N1 0.032(2) 0.0205(18) 0.0243(18) 0.0025(15) 0.0042(16) -0.0026(16)
N2 0.0224(19) 0.0235(18) 0.0197(17) -0.0019(14) 0.0054(15) -0.0008(15)
C13 0.022(2) 0.019(2) 0.0177(19) 0.0027(16) 0.0057(16) 0.0012(17)
C11 0.026(2) 0.028(2) 0.031(2) 0.0101(19) -0.0002(19) -0.0031(19)
C1 0.024(2) 0.017(2) 0.0167(18) 0.0034(15) 0.0072(16) 0.0026(16)
C14 0.020(2) 0.023(2) 0.024(2) 0.0029(17) 0.0054(17) 0.0016(17)
C2 0.019(2) 0.026(2) 0.025(2) -0.0009(17) 0.0064(18) 0.0037(18)
C7 0.015(2) 0.019(2) 0.022(2) 0.0005(16) 0.0028(16) -0.0014(16)
C3 0.028(2) 0.021(2) 0.037(3) -0.0071(19) 0.007(2) -0.0055(18)
C5 0.018(2) 0.032(2) 0.033(2) -0.001(2) 0.0098(19) 0.0043(19)
C16 0.037(3) 0.027(2) 0.017(2) -0.0043(18) 0.0032(19) -0.002(2)
C4 0.019(2) 0.030(2) 0.032(2) -0.0027(19) 0.0048(18) -0.0048(18)
C15 0.029(3) 0.028(2) 0.020(2) -0.0006(17) -0.0017(18) 0.0017(19)
C17 0.029(2) 0.021(2) 0.022(2) -0.0022(17) 0.0066(18) -0.0011(18)
C10 0.030(3) 0.021(2) 0.045(3) 0.001(2) -0.004(2) -0.008(2)
C8 0.040(3) 0.026(2) 0.027(2) -0.0016(18) 0.009(2) 0.005(2)
C6 0.027(2) 0.022(2) 0.025(2) -0.0011(17) 0.0087(18) 0.0044(18)
C12 0.069(4) 0.045(3) 0.037(3) 0.019(2) 0.008(3) -0.010(3)
C18 0.034(3) 0.046(3) 0.029(2) -0.008(2) 0.012(2) 0.004(2)
C9 0.045(3) 0.020(2) 0.043(3) -0.006(2) 0.009(2) 0.000(2)

loop_
_atom_type_symbol
_atom_type_description
_atom_type_scat_dispersion_real
_atom_type_scat_dispersion_imag
_atom_type_scat_source
C C 0.0033 0.0016 'International Tables Vol C Tables 4.2.6.8 and 6.1.1.4'
H H 0.0000 0.0000 'International Tables Vol C Tables 4.2.6.8 and 6.1.1.4'
Au Au -2.0133 8.8022 'International Tables Vol C Tables 4.2.6.8 and 6.1.1.4'
Cl Cl 0.1484 0.1585 'International Tables Vol C Tables 4.2.6.8 and 6.1.1.4'
N N 0.0061 0.0033 'International Tables Vol C Tables 4.2.6.8 and 6.1.1.4'
P P 0.1023 0.0942 'International Tables Vol C Tables 4.2.6.8 and 6.1.1.4'

loop_
_geom_angle_atom_site_label_1
_geom_angle_atom_site_label_2
_geom_angle_atom_site_label_3
_geom_angle
_geom_angle_site_symmetry_1
_geom_angle_site_symmetry_3
_geom_angle_publ_flag
P1 Au1 Cl1 176.90(4) . . ?
C13 P1 Au1 114.38(13) . . ?
C13 P1 C1 106.44(19) . . ?
C1 P1 Au1 114.00(13) . . ?
C7 P1 Au1 110.40(13) . . ?
C7 P1 C13 107.02(18) . . ?
C7 P1 C1 103.85(18) . . ?
C11 N1 C7 118.5(4) . . ?
C17 N2 C13 118.4(4) . . ?
N2 C13 P1 116.5(3) . . ?
N2 C13 C14 123.8(4) . . ?
C14 C13 P1 119.6(3) . . ?
N1 C11 C10 122.0(4) . . ?
N1 C11 C12 116.1(4) . . ?
C10 C11 C12 121.9(4) . . ?
C2 C1 P1 118.6(3) . . ?
C6 C1 P1 121.2(3) . . ?
C6 C1 C2 120.2(4) . . ?
C13 C14 H14 121.2 . . ?
C13 C14 C15 117.6(4) . . ?
C15 C14 H14 121.2 . . ?
C1 C2 H2 120.2 . . ?
C3 C2 C1 119.7(4) . . ?
C3 C2 H2 120.2 . . ?
N1 C7 P1 110.9(3) . . ?
N1 C7 C8 123.4(4) . . ?
C8 C7 P1 125.7(3) . . ?
C2 C3 H3 119.8 . . ?
C2 C3 C4 120.3(4) . . ?
C4 C3 H3 119.8 . . ?
C4 C5 H5 120.2 . . ?
C6 C5 H5 120.2 . . ?
C6 C5 C4 119.6(4) . . ?
C15 C16 H16 119.9 . . ?
C15 C16 C17 120.3(4) . . ?
C17 C16 H16 119.9 . . ?
C3 C4 C5 119.8(4) . . ?
C3 C4 H4 120.1 . . ?
C5 C4 H4 120.1 . . ?
C14 C15 H15 120.5 . . ?
C16 C15 C14 119.0(4) . . ?
C16 C15 H15 120.5 . . ?
N2 C17 C16 120.9(4) . . ?
N2 C17 C18 117.9(4) . . ?
C16 C17 C18 121.1(4) . . ?
C11 C10 H10 120.4 . . ?
C9 C10 C11 119.1(4) . . ?
C9 C10 H10 120.4 . . ?
C7 C8 H8 121.4 . . ?
C7 C8 C9 117.1(4) . . ?
C9 C8 H8 121.4 . . ?
C1 C6 C5 120.3(4) . . ?
C1 C6 H6 119.8 . . ?
C5 C6 H6 119.8 . . ?
C11 C12 H12A 109.5 . . ?
C11 C12 H12B 109.5 . . ?
C11 C12 H12C 109.5 . . ?
H12A C12 H12B 109.5 . . ?
H12A C12 H12C 109.5 . . ?
H12B C12 H12C 109.5 . . ?
C17 C18 H18A 109.5 . . ?
C17 C18 H18B 109.5 . . ?
C17 C18 H18C 109.5 . . ?
H18A C18 H18B 109.5 . . ?
H18A C18 H18C 109.5 . . ?
H18B C18 H18C 109.5 . . ?
C10 C9 C8 119.7(4) . . ?
C10 C9 H9 120.1 . . ?
C8 C9 H9 120.1 . . ?

loop_
_geom_bond_atom_site_label_1
_geom_bond_atom_site_label_2
_geom_bond_distance
_geom_bond_site_symmetry_2
_geom_bond_publ_flag
Au1 P1 2.2258(10) . ?
Au1 Cl1 2.2856(10) . ?
P1 C13 1.826(4) . ?
P1 C1 1.827(4) . ?
P1 C7 1.820(4) . ?
N1 C11 1.337(5) . ?
N1 C7 1.342(5) . ?
N2 C13 1.350(5) . ?
N2 C17 1.330(5) . ?
C13 C14 1.377(6) . ?
C11 C10 1.385(6) . ?
C11 C12 1.509(7) . ?
C1 C2 1.398(5) . ?
C1 C6 1.377(6) . ?
C14 H14 0.9500 . ?
C14 C15 1.390(6) . ?
C2 H2 0.9500 . ?
C2 C3 1.383(6) . ?
C7 C8 1.386(6) . ?
C3 H3 0.9500 . ?
C3 C4 1.383(6) . ?
C5 H5 0.9500 . ?
C5 C4 1.405(6) . ?
C5 C6 1.383(6) . ?
C16 H16 0.9500 . ?
C16 C15 1.370(6) . ?
C16 C17 1.402(6) . ?
C4 H4 0.9500 . ?
C15 H15 0.9500 . ?
C17 C18 1.496(6) . ?
C10 H10 0.9500 . ?
C10 C9 1.376(7) . ?
C8 H8 0.9500 . ?
C8 C9 1.397(6) . ?
C6 H6 0.9500 . ?
C12 H12A 0.9800 . ?
C12 H12B 0.9800 . ?
C12 H12C 0.9800 . ?
C18 H18A 0.9800 . ?
C18 H18B 0.9800 . ?
C18 H18C 0.9800 . ?
C9 H9 0.9500 . ?

loop_
_geom_torsion_atom_site_label_1
_geom_torsion_atom_site_label_2
_geom_torsion_atom_site_label_3
_geom_torsion_atom_site_label_4
_geom_torsion
_geom_torsion_site_symmetry_1
_geom_torsion_site_symmetry_2
_geom_torsion_site_symmetry_3
_geom_torsion_site_symmetry_4
_geom_torsion_publ_flag
Au1 P1 C13 N2 173.6(3) . . . . ?
Au1 P1 C13 C14 -6.7(4) . . . . ?
Au1 P1 C1 C2 -13.0(4) . . . . ?
Au1 P1 C1 C6 167.5(3) . . . . ?
Au1 P1 C7 N1 -44.8(3) . . . . ?
Au1 P1 C7 C8 132.8(4) . . . . ?
P1 C13 C14 C15 179.8(3) . . . . ?
P1 C1 C2 C3 179.6(3) . . . . ?
P1 C1 C6 C5 -179.5(3) . . . . ?
P1 C7 C8 C9 -178.0(3) . . . . ?
N1 C11 C10 C9 -0.9(7) . . . . ?
N1 C7 C8 C9 -0.8(7) . . . . ?
N2 C13 C14 C15 -0.5(6) . . . . ?
C13 P1 C1 C2 114.0(3) . . . . ?
C13 P1 C1 C6 -65.5(4) . . . . ?
C13 P1 C7 N1 -169.8(3) . . . . ?
C13 P1 C7 C8 7.7(4) . . . . ?
C13 N2 C17 C16 -0.7(6) . . . . ?
C13 N2 C17 C18 178.9(4) . . . . ?
C13 C14 C15 C16 0.8(6) . . . . ?
C11 N1 C7 P1 178.8(3) . . . . ?
C11 N1 C7 C8 1.2(6) . . . . ?
C11 C10 C9 C8 1.3(7) . . . . ?
C1 P1 C13 N2 46.8(3) . . . . ?
C1 P1 C13 C14 -133.5(3) . . . . ?
C1 P1 C7 N1 77.8(3) . . . . ?
C1 P1 C7 C8 -104.6(4) . . . . ?
C1 C2 C3 C4 0.3(6) . . . . ?
C2 C1 C6 C5 1.0(6) . . . . ?
C2 C3 C4 C5 0.2(7) . . . . ?
C7 P1 C13 N2 -63.8(3) . . . . ?
C7 P1 C13 C14 115.9(3) . . . . ?
C7 P1 C1 C2 -133.2(3) . . . . ?
C7 P1 C1 C6 47.3(4) . . . . ?
C7 N1 C11 C10 -0.4(6) . . . . ?
C7 N1 C11 C12 -178.9(4) . . . . ?
C7 C8 C9 C10 -0.5(7) . . . . ?
C4 C5 C6 C1 -0.6(6) . . . . ?
C15 C16 C17 N2 1.0(7) . . . . ?
C15 C16 C17 C18 -178.6(4) . . . . ?
C17 N2 C13 P1 -179.8(3) . . . . ?
C17 N2 C13 C14 0.5(6) . . . . ?
C17 C16 C15 C14 -1.0(6) . . . . ?
C6 C1 C2 C3 -0.9(6) . . . . ?
C6 C5 C4 C3 0.0(7) . . . . ?
C12 C11 C10 C9 177.5(5) . . . . ?
